data_4515102
loop_
_publ_author_name
'Liu, Guo-Cheng'
'Lu, Xue'
'Li, Xiao-Wu'
'Wang, Xiu-Li'
'Xu, Na'
'Li, Yan'
'Lin, Hong-Yan'
'Chen, Yong-Qiang'

_publ_section_title
;
 Metal/Carboxylate-Induced Versatile Structures of Nine 0D \\rightarrow 3D
 Complexes with Different Fluorescent and Electrochemical Behaviors
;
_journal_issue 17
_journal_name_full 'ACS Omega'
_journal_page_first 17366
_journal_paper_doi 10.1021/acsomega.9b02124
_journal_volume 4
_journal_year 2019
_chemical_formula_moiety 'C24 H20 N4 Ni O8 S, H2 O'
_chemical_formula_sum 'C24 H22 N4 Ni O9 S'
_chemical_formula_weight 601.21
_space_group_crystal_system orthorhombic
_space_group_IT_number 56
_space_group_name_Hall '-P 2ab 2ac'
_space_group_name_H-M_alt 'P c c n'
_symmetry_space_group_name_Hall '-P 2ab 2ac'
_symmetry_space_group_name_H-M 'P c c n'
_atom_sites_solution_hydrogens mixed
_audit_creation_method SHELXL-2014/7
_cell_angle_alpha 90
_cell_angle_beta 90
_cell_angle_gamma 90
_cell_formula_units_Z 8
_cell_length_a 20.9052(14)
_cell_length_b 24.2857(17)
_cell_length_c 9.8558(7)
_cell_measurement_reflns_used 4332
_cell_measurement_temperature 295(2)
_cell_measurement_theta_max 26.23
_cell_measurement_theta_min 2.43
_cell_volume 5003.8(6)
_computing_cell_refinement 'SAINT (Bruker, 2007)'
_computing_data_collection 'APEX2 (Bruker, 2007)'
_computing_data_reduction 'SAINT (Bruker, 2007)'
_computing_molecular_graphics SHELXTL
_computing_publication_material SHELXTL
_computing_structure_refinement 'SHELXL-2014/7 (Sheldrick, 2014)'
_computing_structure_solution 'SHELXTL (Sheldrick, 2008)'
_diffrn_ambient_temperature 295(2)
_diffrn_measured_fraction_theta_full 1.000
_diffrn_measured_fraction_theta_max 1.000
_diffrn_measurement_device_type 'Bruker APEXII CCD'
_diffrn_measurement_method '\f and \w scans'
_diffrn_radiation_type MoK\a
_diffrn_radiation_wavelength 0.71073
_diffrn_reflns_av_R_equivalents 0.0528
_diffrn_reflns_av_unetI/netI 0.0331
_diffrn_reflns_Laue_measured_fraction_full 1.000
_diffrn_reflns_Laue_measured_fraction_max 1.000
_diffrn_reflns_limit_h_max 25
_diffrn_reflns_limit_h_min -21
_diffrn_reflns_limit_k_max 28
_diffrn_reflns_limit_k_min -29
_diffrn_reflns_limit_l_max 11
_diffrn_reflns_limit_l_min -11
_diffrn_reflns_number 27588
_diffrn_reflns_point_group_measured_fraction_full 1.000
_diffrn_reflns_point_group_measured_fraction_max 1.000
_diffrn_reflns_theta_full 25.190
_diffrn_reflns_theta_max 25.190
_diffrn_reflns_theta_min 1.285
_exptl_absorpt_coefficient_mu 0.921
_exptl_absorpt_correction_T_max 0.914
_exptl_absorpt_correction_T_min 0.822
_exptl_absorpt_correction_type multi-scan
_exptl_absorpt_process_details '(SADABS; Sheldrick, 1996)'
_exptl_crystal_colour green
_exptl_crystal_density_diffrn 1.596
_exptl_crystal_density_method 'not measured'
_exptl_crystal_description block
_exptl_crystal_F_000 2480
_exptl_crystal_size_max 0.200
_exptl_crystal_size_mid 0.160
_exptl_crystal_size_min 0.100
_refine_diff_density_max 0.281
_refine_diff_density_min -0.283
_refine_diff_density_rms 0.052
_refine_ls_extinction_method none
_refine_ls_goodness_of_fit_ref 1.022
_refine_ls_hydrogen_treatment constr
_refine_ls_matrix_type full
_refine_ls_number_parameters 352
_refine_ls_number_reflns 4499
_refine_ls_number_restraints 0
_refine_ls_restrained_S_all 1.022
_refine_ls_R_factor_all 0.0495
_refine_ls_R_factor_gt 0.0326
_refine_ls_shift/su_max 0.002
_refine_ls_shift/su_mean 0.000
_refine_ls_structure_factor_coef Fsqd
_refine_ls_weighting_details 'w=1/[\s^2^(Fo^2^)+(0.0355P)^2^+2.2440P] where P=(Fo^2^+2Fc^2^)/3'
_refine_ls_weighting_scheme calc
_refine_ls_wR_factor_gt 0.0724
_refine_ls_wR_factor_ref 0.0788
_reflns_Friedel_coverage 0.000
_reflns_number_gt 3529
_reflns_number_total 4499
_reflns_threshold_expression 'I > 2\s(I)'
_cod_data_source_file ao9b02124_si_001.cif
_cod_data_source_block 2
_cod_database_code 4515102
_shelx_shelxl_version_number 2014/7
_shelx_space_group_comment
;
The symmetry employed for this shelxl refinement is uniquely defined
by the following loop, which should always be used as a source of
symmetry information in preference to the above space-group names.
They are only intended as comments.
;
_shelx_estimated_absorpt_t_min 0.837
_shelx_estimated_absorpt_t_max 0.914

loop_
_space_group_symop_operation_xyz
'x, y, z'
'-x+1/2, -y+1/2, z'
'-x, y+1/2, -z+1/2'
'x+1/2, -y, -z+1/2'
'-x, -y, -z'
'x-1/2, y-1/2, -z'
'x, -y-1/2, z-1/2'
'-x-1/2, y, z-1/2'

loop_
_atom_site_label
_atom_site_type_symbol
_atom_site_fract_x
_atom_site_fract_y
_atom_site_fract_z
_atom_site_U_iso_or_equiv
_atom_site_adp_type
_atom_site_occupancy
_atom_site_site_symmetry_order
_atom_site_calc_flag
_atom_site_refinement_flags_posn
_atom_site_refinement_flags_adp
Ni1 Ni 0.56339(2) 0.85215(2) 0.43652(3) 0.02377(10) Uani 1 1 d . .
S1 S 0.78957(3) 1.11677(3) 0.41208(6) 0.03137(17) Uani 1 1 d . .
O1W O 0.60925(9) 0.78981(7) 0.54453(18) 0.0365(4) Uani 1 1 d . .
H1A H 0.6075 0.8035 0.6326 0.044 Uiso 1 1 d R U
H1B H 0.5924 0.7569 0.5408 0.044 Uiso 1 1 d R U
O2W O 0.53451(9) 0.79031(7) 0.30532(18) 0.0375(5) Uani 1 1 d . .
H2A H 0.5077 0.8118 0.2494 0.045 Uiso 1 1 d R U
H2B H 0.5177 0.7594 0.3384 0.045 Uiso 1 1 d R U
O3W O 0.53664(13) 0.80473(8) -0.0475(2) 0.0723(8) Uani 1 1 d . .
H3A H 0.5135 0.8287 0.0051 0.087 Uiso 1 1 d R U
H3B H 0.5636 0.8278 -0.1077 0.087 Uiso 1 1 d R U
O1 O 0.73297(9) 1.00606(7) 0.43049(16) 0.0348(4) Uani 1 1 d . .
O2 O 0.85004(10) 1.22248(7) 0.48825(18) 0.0444(5) Uani 1 1 d . .
O3 O 0.51886(8) 0.91236(6) 0.32615(16) 0.0301(4) Uani 1 1 d . .
O4 O 0.47833(9) 0.86267(7) 0.15529(18) 0.0393(5) Uani 1 1 d . .
O5 O 0.40670(8) 1.08972(6) 0.42389(16) 0.0267(4) Uani 1 1 d . .
O6 O 0.39473(10) 1.14472(7) 0.24445(18) 0.0404(5) Uani 1 1 d . .
N1 N 0.64567(10) 0.86367(8) 0.3190(2) 0.0276(5) Uani 1 1 d . .
N2 N 0.74538(10) 0.98064(8) 0.21140(19) 0.0280(5) Uani 1 1 d . .
H2 H 0.7568 0.9917 0.1321 0.034 Uiso 1 1 calc R U
N3 N 0.86946(10) 1.25317(8) 0.2751(2) 0.0320(5) Uani 1 1 d . .
H3 H 0.8657 1.2465 0.1898 0.038 Uiso 1 1 calc R U
N4 N 0.97680(10) 1.34939(8) 0.4467(2) 0.0278(5) Uani 1 1 d . .
C1 C 0.67239(14) 0.82362(11) 0.2458(3) 0.0433(7) Uani 1 1 d . .
H1 H 0.6570 0.7879 0.2555 0.052 Uiso 1 1 calc R U
C2 C 0.72178(15) 0.83301(11) 0.1563(3) 0.0492(8) Uani 1 1 d . .
H2C H 0.7384 0.8043 0.1046 0.059 Uiso 1 1 calc R U
C3 C 0.74628(13) 0.88537(11) 0.1444(3) 0.0374(7) Uani 1 1 d . .
H3C H 0.7796 0.8927 0.0846 0.045 Uiso 1 1 calc R U
C4 C 0.72055(11) 0.92669(9) 0.2227(2) 0.0244(5) Uani 1 1 d . .
C5 C 0.66955(12) 0.91446(9) 0.3073(2) 0.0252(5) Uani 1 1 d . .
H5 H 0.6513 0.9427 0.3579 0.030 Uiso 1 1 calc R U
C6 C 0.75255(12) 1.01601(9) 0.3152(2) 0.0236(5) Uani 1 1 d . .
C7 C 0.78412(11) 1.06884(9) 0.2842(2) 0.0237(5) Uani 1 1 d . .
C8 C 0.81135(12) 1.08770(10) 0.1673(2) 0.0294(6) Uani 1 1 d . .
H8 H 0.8138 1.0671 0.0879 0.035 Uiso 1 1 calc R U
C9 C 0.83520(13) 1.14140(10) 0.1798(2) 0.0327(6) Uani 1 1 d . .
H9 H 0.8545 1.1606 0.1091 0.039 Uiso 1 1 calc R U
C10 C 0.82705(12) 1.16241(9) 0.3069(2) 0.0261(6) Uani 1 1 d . .
C11 C 0.84936(12) 1.21490(10) 0.3653(2) 0.0294(6) Uani 1 1 d . .
C12 C 0.89648(12) 1.30380(10) 0.3171(2) 0.0279(6) Uani 1 1 d . .
C13 C 0.87171(13) 1.35362(10) 0.2741(3) 0.0349(6) Uani 1 1 d . .
H13 H 0.8371 1.3550 0.2150 0.042 Uiso 1 1 calc R U
C14 C 0.89989(13) 1.40119(10) 0.3216(3) 0.0354(7) Uani 1 1 d . .
H14 H 0.8842 1.4354 0.2953 0.042 Uiso 1 1 calc R U
C15 C 0.95121(13) 1.39782(10) 0.4079(3) 0.0327(6) Uani 1 1 d . .
H15 H 0.9691 1.4302 0.4409 0.039 Uiso 1 1 calc R U
C16 C 0.94939(12) 1.30378(10) 0.4020(2) 0.0274(6) Uani 1 1 d . .
H16 H 0.9664 1.2701 0.4288 0.033 Uiso 1 1 calc R U
C17 C 0.48602(12) 0.90695(10) 0.2197(2) 0.0258(6) Uani 1 1 d . .
C18 C 0.45267(11) 0.95766(9) 0.1677(2) 0.0247(5) Uani 1 1 d . .
C19 C 0.44230(11) 1.00238(9) 0.2524(2) 0.0248(5) Uani 1 1 d . .
H19 H 0.4554 1.0005 0.3424 0.030 Uiso 1 1 calc R U
C20 C 0.41279(11) 1.04974(10) 0.2053(2) 0.0252(5) Uani 1 1 d . .
C21 C 0.39356(12) 1.05209(11) 0.0699(3) 0.0335(6) Uani 1 1 d . .
H21 H 0.3742 1.0838 0.0363 0.040 Uiso 1 1 calc R U
C22 C 0.40322(14) 1.00747(11) -0.0142(3) 0.0371(7) Uani 1 1 d . .
H22 H 0.3901 1.0092 -0.1043 0.045 Uiso 1 1 calc R U
C23 C 0.43203(12) 0.96036(11) 0.0337(2) 0.0310(6) Uani 1 1 d . .
H23 H 0.4377 0.9303 -0.0236 0.037 Uiso 1 1 calc R U
C24 C 0.40371(11) 1.09828(10) 0.2975(2) 0.0259(6) Uani 1 1 d . .

loop_
_atom_site_aniso_label
_atom_site_aniso_U_11
_atom_site_aniso_U_22
_atom_site_aniso_U_33
_atom_site_aniso_U_23
_atom_site_aniso_U_13
_atom_site_aniso_U_12
Ni1 0.02744(18) 0.01762(16) 0.02624(17) 0.00161(13) 0.00040(14) -0.00298(13)
S1 0.0432(4) 0.0289(3) 0.0221(3) -0.0028(3) 0.0037(3) -0.0117(3)
O1W 0.0490(12) 0.0228(9) 0.0378(10) 0.0024(8) -0.0005(9) 0.0024(8)
O2W 0.0475(12) 0.0206(9) 0.0445(11) 0.0026(8) -0.0062(9) -0.0053(8)
O3W 0.130(2) 0.0246(10) 0.0627(15) -0.0054(10) 0.0492(15) -0.0025(12)
O1 0.0520(12) 0.0323(9) 0.0200(9) -0.0007(8) 0.0066(8) -0.0113(9)
O2 0.0704(15) 0.0396(11) 0.0231(10) -0.0035(9) 0.0000(10) -0.0220(10)
O3 0.0355(10) 0.0251(9) 0.0297(9) 0.0024(8) -0.0071(8) 0.0002(8)
O4 0.0562(13) 0.0270(10) 0.0346(10) -0.0081(8) -0.0079(9) 0.0062(9)
O5 0.0330(10) 0.0232(8) 0.0240(9) 0.0014(7) 0.0006(8) -0.0032(7)
O6 0.0647(14) 0.0256(9) 0.0311(10) 0.0052(9) 0.0022(9) 0.0089(9)
N1 0.0308(12) 0.0211(10) 0.0309(11) -0.0005(9) 0.0022(9) -0.0039(9)
N2 0.0396(13) 0.0278(11) 0.0167(10) 0.0004(9) 0.0039(9) -0.0119(10)
N3 0.0468(14) 0.0270(11) 0.0221(11) -0.0001(9) -0.0048(10) -0.0142(10)
N4 0.0271(11) 0.0233(11) 0.0332(12) -0.0026(9) 0.0007(9) -0.0035(9)
C1 0.0496(18) 0.0232(14) 0.0572(19) -0.0066(13) 0.0129(15) -0.0037(13)
C2 0.0500(19) 0.0317(15) 0.066(2) -0.0154(15) 0.0234(16) -0.0036(14)
C3 0.0346(15) 0.0384(15) 0.0390(16) -0.0066(13) 0.0122(13) -0.0037(13)
C4 0.0275(14) 0.0254(13) 0.0203(12) 0.0003(10) -0.0019(10) -0.0038(11)
C5 0.0302(14) 0.0217(12) 0.0236(13) -0.0021(10) -0.0007(11) -0.0018(11)
C6 0.0248(13) 0.0253(12) 0.0206(13) 0.0008(11) -0.0023(10) -0.0018(11)
C7 0.0257(13) 0.0239(12) 0.0214(12) -0.0020(10) -0.0024(10) -0.0021(10)
C8 0.0379(15) 0.0284(13) 0.0218(13) -0.0045(11) 0.0001(11) -0.0075(12)
C9 0.0410(16) 0.0328(14) 0.0244(13) 0.0012(12) 0.0048(12) -0.0134(12)
C10 0.0264(13) 0.0271(13) 0.0248(13) 0.0025(11) -0.0008(11) -0.0068(11)
C11 0.0327(15) 0.0305(14) 0.0250(14) -0.0020(11) -0.0018(11) -0.0064(11)
C12 0.0349(15) 0.0248(13) 0.0241(13) -0.0001(11) 0.0000(11) -0.0064(11)
C13 0.0348(15) 0.0362(15) 0.0335(15) 0.0044(12) -0.0051(12) -0.0037(13)
C14 0.0384(17) 0.0248(13) 0.0428(16) 0.0067(12) -0.0011(13) 0.0023(12)
C15 0.0356(15) 0.0231(13) 0.0395(15) -0.0013(12) 0.0014(13) -0.0039(11)
C16 0.0315(14) 0.0217(12) 0.0290(14) -0.0010(11) 0.0006(11) -0.0013(11)
C17 0.0256(14) 0.0272(13) 0.0245(13) 0.0001(11) 0.0058(11) 0.0003(11)
C18 0.0231(13) 0.0258(13) 0.0251(13) 0.0015(11) 0.0010(10) -0.0031(10)
C19 0.0263(14) 0.0261(12) 0.0220(12) 0.0009(10) 0.0001(10) -0.0030(11)
C20 0.0234(13) 0.0260(13) 0.0263(13) 0.0018(11) -0.0006(11) -0.0017(11)
C21 0.0361(15) 0.0330(14) 0.0313(15) 0.0035(12) -0.0071(12) 0.0031(12)
C22 0.0488(18) 0.0404(16) 0.0222(13) -0.0033(12) -0.0103(13) 0.0048(14)
C23 0.0347(15) 0.0328(14) 0.0254(13) -0.0072(11) -0.0034(11) 0.0003(12)
C24 0.0217(13) 0.0259(13) 0.0302(14) 0.0020(11) 0.0018(11) -0.0015(11)

loop_
_atom_type_symbol
_atom_type_description
_atom_type_scat_dispersion_real
_atom_type_scat_dispersion_imag
_atom_type_scat_source
C C 0.0033 0.0016 'International Tables Vol C Tables 4.2.6.8 and 6.1.1.4'
H H 0.0000 0.0000 'International Tables Vol C Tables 4.2.6.8 and 6.1.1.4'
N N 0.0061 0.0033 'International Tables Vol C Tables 4.2.6.8 and 6.1.1.4'
O O 0.0106 0.0060 'International Tables Vol C Tables 4.2.6.8 and 6.1.1.4'
S S 0.1246 0.1234 'International Tables Vol C Tables 4.2.6.8 and 6.1.1.4'
Ni Ni 0.3393 1.1124 'International Tables Vol C Tables 4.2.6.8 and 6.1.1.4'

loop_
_geom_angle_atom_site_label_1
_geom_angle_atom_site_label_2
_geom_angle_atom_site_label_3
_geom_angle
_geom_angle_site_symmetry_1
_geom_angle_site_symmetry_3
O3 Ni1 O5 90.19(6) . 5_676
O3 Ni1 O2W 93.07(7) . .
O5 Ni1 O2W 176.57(7) 5_676 .
O3 Ni1 N1 89.09(7) . .
O5 Ni1 N1 91.62(7) 5_676 .
O2W Ni1 N1 89.49(7) . .
O3 Ni1 O1W 178.59(7) . .
O5 Ni1 O1W 90.98(7) 5_676 .
O2W Ni1 O1W 85.77(7) . .
N1 Ni1 O1W 90.10(7) . .
O3 Ni1 N4 85.63(7) . 6_556
O5 Ni1 N4 85.39(7) 5_676 6_556
O2W Ni1 N4 93.80(7) . 6_556
N1 Ni1 N4 173.92(7) . 6_556
O1W Ni1 N4 95.24(7) . 6_556
C10 S1 C7 91.42(11) . .
Ni1 O1W H1A 101.5 . .
Ni1 O1W H1B 117.3 . .
H1A O1W H1B 110.5 . .
Ni1 O2W H2A 97.8 . .
Ni1 O2W H2B 119.8 . .
H2A O2W H2B 116.4 . .
H3A O3W H3B 106.2 . .
C17 O3 Ni1 128.00(16) . .
C24 O5 Ni1 123.92(15) . 5_676
C1 N1 C5 118.0(2) . .
C1 N1 Ni1 123.11(17) . .
C5 N1 Ni1 118.59(16) . .
C6 N2 C4 125.0(2) . .
C6 N2 H2 117.5 . .
C4 N2 H2 117.5 . .
C11 N3 C12 121.9(2) . .
C11 N3 H3 119.0 . .
C12 N3 H3 119.0 . .
C16 N4 C15 117.7(2) . .
C16 N4 Ni1 124.76(17) . 6_666
C15 N4 Ni1 117.38(16) . 6_666
N1 C1 C2 122.7(2) . .
N1 C1 H1 118.7 . .
C2 C1 H1 118.7 . .
C3 C2 C1 119.1(3) . .
C3 C2 H2C 120.4 . .
C1 C2 H2C 120.4 . .
C4 C3 C2 118.8(2) . .
C4 C3 H3C 120.6 . .
C2 C3 H3C 120.6 . .
C3 C4 C5 118.8(2) . .
C3 C4 N2 119.2(2) . .
C5 C4 N2 121.9(2) . .
N1 C5 C4 122.5(2) . .
N1 C5 H5 118.7 . .
C4 C5 H5 118.7 . .
O1 C6 N2 122.7(2) . .
O1 C6 C7 120.7(2) . .
N2 C6 C7 116.6(2) . .
C8 C7 C6 130.8(2) . .
C8 C7 S1 111.35(17) . .
C6 C7 S1 117.81(17) . .
C7 C8 C9 112.7(2) . .
C7 C8 H8 123.6 . .
C9 C8 H8 123.6 . .
C10 C9 C8 112.6(2) . .
C10 C9 H9 123.7 . .
C8 C9 H9 123.7 . .
C9 C10 C11 130.0(2) . .
C9 C10 S1 111.85(18) . .
C11 C10 S1 118.01(18) . .
O2 C11 N3 122.9(2) . .
O2 C11 C10 121.3(2) . .
N3 C11 C10 115.9(2) . .
C16 C12 C13 118.9(2) . .
C16 C12 N3 119.6(2) . .
C13 C12 N3 121.4(2) . .
C14 C13 C12 118.0(2) . .
C14 C13 H13 121.0 . .
C12 C13 H13 121.0 . .
C15 C14 C13 119.6(2) . .
C15 C14 H14 120.2 . .
C13 C14 H14 120.2 . .
N4 C15 C14 122.6(2) . .
N4 C15 H15 118.7 . .
C14 C15 H15 118.7 . .
N4 C16 C12 123.1(2) . .
N4 C16 H16 118.5 . .
C12 C16 H16 118.5 . .
O4 C17 O3 125.3(2) . .
O4 C17 C18 117.9(2) . .
O3 C17 C18 116.8(2) . .
C19 C18 C23 119.1(2) . .
C19 C18 C17 120.6(2) . .
C23 C18 C17 120.4(2) . .
C20 C19 C18 121.3(2) . .
C20 C19 H19 119.4 . .
C18 C19 H19 119.4 . .
C19 C20 C21 118.8(2) . .
C19 C20 C24 120.4(2) . .
C21 C20 C24 120.7(2) . .
C22 C21 C20 120.1(2) . .
C22 C21 H21 120.0 . .
C20 C21 H21 120.0 . .
C21 C22 C23 120.7(2) . .
C21 C22 H22 119.6 . .
C23 C22 H22 119.6 . .
C22 C23 C18 120.1(2) . .
C22 C23 H23 120.0 . .
C18 C23 H23 120.0 . .
O6 C24 O5 124.4(2) . .
O6 C24 C20 118.2(2) . .
O5 C24 C20 117.4(2) . .

loop_
_geom_bond_atom_site_label_1
_geom_bond_atom_site_label_2
_geom_bond_distance
_geom_bond_site_symmetry_2
Ni1 O3 2.0464(16) .
Ni1 O5 2.0681(16) 5_676
Ni1 O2W 2.0717(17) .
Ni1 N1 2.092(2) .
Ni1 O1W 2.0844(17) .
Ni1 N4 2.146(2) 6_556
S1 C10 1.708(2) .
S1 C7 1.720(2) .
O1W H1A 0.9295 .
O1W H1B 0.8749 .
O2W H2A 0.9446 .
O2W H2B 0.8900 .
O3W H3A 0.9178 .
O3W H3B 0.9921 .
O1 C6 1.232(3) .
O2 C11 1.226(3) .
O3 C17 1.261(3) .
O4 C17 1.259(3) .
O5 C24 1.265(3) .
O6 C24 1.257(3) .
N1 C1 1.334(3) .
N1 C5 1.336(3) .
N2 C6 1.344(3) .
N2 C4 1.414(3) .
N2 H2 0.8600 .
N3 C11 1.352(3) .
N3 C12 1.415(3) .
N3 H3 0.8600 .
N4 C16 1.323(3) .
N4 C15 1.347(3) .
C1 C2 1.377(4) .
C1 H1 0.9300 .
C2 C3 1.376(4) .
C2 H2C 0.9300 .
C3 C4 1.375(3) .
C3 H3C 0.9300 .
C4 C5 1.386(3) .
C5 H5 0.9300 .
C6 C7 1.475(3) .
C7 C8 1.364(3) .
C8 C9 1.402(3) .
C8 H8 0.9300 .
C9 C10 1.363(3) .
C9 H9 0.9300 .
C10 C11 1.474(3) .
C12 C16 1.387(3) .
C12 C13 1.383(3) .
C13 C14 1.379(3) .
C13 H13 0.9300 .
C14 C15 1.371(4) .
C14 H14 0.9300 .
C15 H15 0.9300 .
C16 H16 0.9300 .
C17 C18 1.505(3) .
C18 C19 1.386(3) .
C18 C23 1.391(3) .
C19 C20 1.385(3) .
C19 H19 0.9300 .
C20 C21 1.395(3) .
C20 C24 1.500(3) .
C21 C22 1.379(4) .
C21 H21 0.9300 .
C22 C23 1.376(4) .
C22 H22 0.9300 .
C23 H23 0.9300 .

loop_
_geom_hbond_atom_site_label_D
_geom_hbond_atom_site_label_H
_geom_hbond_atom_site_label_A
_geom_hbond_distance_DH
_geom_hbond_distance_HA
_geom_hbond_distance_DA
_geom_hbond_angle_DHA
_geom_hbond_site_symmetry_A
N2 H2 O1 0.86 2.03 2.873(3) 167 8_755
N3 H3 O2 0.86 2.15 2.917(3) 149 7_585
O1W H1A O6 0.93 1.75 2.619(2) 155 5_676
O1W H1B O3W 0.87 2.09 2.898(3) 154 7_576
O2W H2A O4 0.94 1.66 2.579(2) 163 .
O2W H2B O3W 0.89 1.96 2.726(3) 143 7_576
O3W H3A O4 0.92 1.85 2.732(3) 161 .
O3W H3B O6 0.99 1.74 2.708(3) 165 5_675

loop_
_geom_torsion_atom_site_label_1
_geom_torsion_atom_site_label_2
_geom_torsion_atom_site_label_3
_geom_torsion_atom_site_label_4
_geom_torsion
_geom_torsion_site_symmetry_1
C5 N1 C1 C2 -2.2(4) .
Ni1 N1 C1 C2 172.0(2) .
N1 C1 C2 C3 2.2(5) .
C1 C2 C3 C4 0.1(5) .
C2 C3 C4 C5 -2.1(4) .
C2 C3 C4 N2 180.0(3) .
C6 N2 C4 C3 -142.8(3) .
C6 N2 C4 C5 39.3(4) .
C1 N1 C5 C4 0.0(4) .
Ni1 N1 C5 C4 -174.46(18) .
C3 C4 C5 N1 2.2(4) .
N2 C4 C5 N1 -180.0(2) .
C4 N2 C6 O1 -6.1(4) .
C4 N2 C6 C7 175.3(2) .
O1 C6 C7 C8 177.1(3) .
N2 C6 C7 C8 -4.3(4) .
O1 C6 C7 S1 -2.6(3) .
N2 C6 C7 S1 176.01(18) .
C10 S1 C7 C8 1.1(2) .
C10 S1 C7 C6 -179.1(2) .
C6 C7 C8 C9 178.7(2) .
S1 C7 C8 C9 -1.5(3) .
C7 C8 C9 C10 1.3(3) .
C8 C9 C10 C11 174.7(3) .
C8 C9 C10 S1 -0.4(3) .
C7 S1 C10 C9 -0.4(2) .
C7 S1 C10 C11 -176.1(2) .
C12 N3 C11 O2 3.9(4) .
C12 N3 C11 C10 -175.3(2) .
C9 C10 C11 O2 -164.0(3) .
S1 C10 C11 O2 10.9(4) .
C9 C10 C11 N3 15.2(4) .
S1 C10 C11 N3 -169.93(18) .
C11 N3 C12 C16 56.2(3) .
C11 N3 C12 C13 -124.5(3) .
C16 C12 C13 C14 -2.0(4) .
N3 C12 C13 C14 178.7(2) .
C12 C13 C14 C15 0.5(4) .
C16 N4 C15 C14 -2.1(4) .
Ni1 N4 C15 C14 173.2(2) 6_666
C13 C14 C15 N4 1.6(4) .
C15 N4 C16 C12 0.6(4) .
Ni1 N4 C16 C12 -174.33(18) 6_666
C13 C12 C16 N4 1.5(4) .
N3 C12 C16 N4 -179.2(2) .
Ni1 O3 C17 O4 -5.5(4) .
Ni1 O3 C17 C18 173.49(15) .
O4 C17 C18 C19 159.9(2) .
O3 C17 C18 C19 -19.2(3) .
O4 C17 C18 C23 -20.4(3) .
O3 C17 C18 C23 160.6(2) .
C23 C18 C19 C20 -1.0(4) .
C17 C18 C19 C20 178.7(2) .
C18 C19 C20 C21 -0.2(4) .
C18 C19 C20 C24 -178.2(2) .
C19 C20 C21 C22 0.9(4) .
C24 C20 C21 C22 178.9(2) .
C20 C21 C22 C23 -0.3(4) .
C21 C22 C23 C18 -1.0(4) .
C19 C18 C23 C22 1.6(4) .
C17 C18 C23 C22 -178.1(2) .
Ni1 O5 C24 O6 -27.8(3) 5_676
Ni1 O5 C24 C20 150.94(16) 5_676
C19 C20 C24 O6 159.4(2) .
C21 C20 C24 O6 -18.5(3) .
C19 C20 C24 O5 -19.5(3) .
C21 C20 C24 O5 162.6(2) .
